data_2013525
loop_
_publ_author_name
'Lima, Ricardo J. C.'
'Sasaki, Jose M.'
'Ayala, Alejandro P.'
'Freire, Paulo T. C.'
'Mendes-Filho, Josue'
'Melo, Francisco E. A.'
'Ellena, Javier'
'Santos-Jr, Sauli'

_publ_section_title
;
 New crystals in the lithium sulfate family
;
_journal_issue 7
_journal_name_full 'Acta Crystallographica Section C'
_journal_page_first i67
_journal_page_last i70
_journal_paper_doi 10.1107/S0108270103004785
_journal_volume 59
_journal_year 2003
_chemical_formula_iupac 'Cs1.15 Li2.85 (S O4)2'
_chemical_formula_moiety 'Cs1.15 Li2.85 (S O4)2'
_chemical_formula_sum 'Cs1.15 Li2.85 O8 S2'
_chemical_formula_weight 364.765
_chemical_name_systematic
;
caesium lithium sulfate
;
_space_group_IT_number 26
_symmetry_cell_setting orthorhombic
_symmetry_space_group_name_Hall 'P 2c -2'
_symmetry_space_group_name_H-M 'P m c 21'
_atom_sites_solution_hydrogens geom
_atom_sites_solution_primary direct
_atom_sites_solution_secondary difmap
_audit_creation_method SHELXL97
_cell_angle_alpha 90.00
_cell_angle_beta 90.00
_cell_angle_gamma 90.00
_cell_formula_units_Z 2
_cell_length_a 5.0620(2)
_cell_length_b 5.2230(3)
_cell_length_c 16.0060(9)
_cell_measurement_reflns_used 17795
_cell_measurement_temperature 293(2)
_cell_measurement_theta_max 27.485
_cell_measurement_theta_min 1.018
_cell_volume 423.18(4)
_computing_cell_refinement 'HKL Scalepack (Otwinowski & Minor, 1997)'
_computing_data_collection 'Collect (Enraf--Nonius, 1997-2000)'
_computing_data_reduction 'HKL Denzo and Scalepack (Otwinowski & Minor, 1997)'
_computing_molecular_graphics 'Ortep-3 for Windows (Farrugia, 1997)'
_computing_publication_material 'WinGX publication routines (Farrugia, 1999)'
_computing_structure_refinement 'SHELXL97 (Sheldrick, 1997)'
_computing_structure_solution 'SHELXS97 (Sheldrick, 1997)'
_diffrn_ambient_temperature 293(2)
_diffrn_detector_area_resol_mean 9
_diffrn_measured_fraction_theta_full 0.988
_diffrn_measured_fraction_theta_max 0.988
_diffrn_measurement_device '95mm CCD camera on \k-goniostat'
_diffrn_measurement_device_type KappaCCD
_diffrn_measurement_method '\f scans and \w scans with \k offsets'
_diffrn_radiation_monochromator 'horizonally mounted graphite crystal'
_diffrn_radiation_source 'fine-focus sealed tube'
_diffrn_radiation_type MoK\a
_diffrn_radiation_wavelength 0.71073
_diffrn_reflns_av_R_equivalents 0.0320
_diffrn_reflns_av_sigmaI/netI 0.0395
_diffrn_reflns_limit_h_max 6
_diffrn_reflns_limit_h_min -6
_diffrn_reflns_limit_k_max 6
_diffrn_reflns_limit_k_min -6
_diffrn_reflns_limit_l_max 20
_diffrn_reflns_limit_l_min -20
_diffrn_reflns_number 1740
_diffrn_reflns_theta_full 27.57
_diffrn_reflns_theta_max 27.50
_diffrn_reflns_theta_min 2.54
_diffrn_standards_decay_% 0
_diffrn_standards_interval_time 0
_diffrn_standards_number 0
_exptl_absorpt_coefficient_mu 5.552
_exptl_absorpt_correction_T_max 0.661
_exptl_absorpt_correction_T_min 0.290
_exptl_absorpt_correction_type multi-scan
_exptl_absorpt_process_details
;
multi-scan from symmetry-related measurements
SORTAV (Blessing, 1995)
;
_exptl_crystal_colour Colorless
_exptl_crystal_density_diffrn 2.872
_exptl_crystal_density_method 'not measured'
_exptl_crystal_description Prism
_exptl_crystal_F_000 337
_exptl_crystal_size_max 0.286
_exptl_crystal_size_mid 0.190
_exptl_crystal_size_min 0.075
_refine_diff_density_max 0.958
_refine_diff_density_min -0.868
_refine_ls_abs_structure_details 'Flack H D (1983), Acta Cryst. A39, 876-881'
_refine_ls_abs_structure_Flack 0.50(6)
_refine_ls_extinction_coef 0.166(17)
_refine_ls_extinction_expression Fc^*^=kFc[1+0.001xFc^2^\l^3^/sin(2\q)]^-1/4^
_refine_ls_extinction_method SHELXL
_refine_ls_goodness_of_fit_ref 1.069
_refine_ls_hydrogen_treatment none
_refine_ls_matrix_type full
_refine_ls_number_parameters 109
_refine_ls_number_reflns 1064
_refine_ls_number_restraints 1
_refine_ls_restrained_S_all 1.069
_refine_ls_R_factor_all 0.0445
_refine_ls_R_factor_gt 0.0444
_refine_ls_shift/su_max 0.006
_refine_ls_shift/su_mean 0.001
_refine_ls_structure_factor_coef Fsqd
_refine_ls_weighting_details 'calc w = 1/[\s^2^(Fo^2^)+(0.0969P)^2^+0.7843P] where P = (Fo^2^+2Fc^2^)/3'
_refine_ls_weighting_scheme calc
_refine_ls_wR_factor_gt 0.1324
_refine_ls_wR_factor_ref 0.1325
_reflns_number_gt 1053
_reflns_number_total 1065
_reflns_threshold_expression I>2\s(I)
_cod_data_source_file ta1399.cif
_cod_data_source_block I
_cod_depositor_comments
;
The following automatic conversions were performed:
'_symmetry_cell_setting' value 'Orthorhombic' changed to 'orthorhombic'
according to '/home/saulius/struct/CIF-dictionaries/cif_core.dic'
dictionary named 'cif_core.dic' version 2.4.1 from 2010-06-29.

Automatic conversion script
Id: cif_fix_enum 1527 2010-12-29 10:47:43Z saulius 

The following automatic conversions were performed:

'_symmetry_cell_setting' value 'Orthorhombic' changed to
'orthorhombic' according to
/home/saulius/struct/CIF-dictionaries/cif_core.dic dictionary named
'cif_core.dic' version 2.4.1 from 2010-06-29.

Automatic conversion script
Id: cif_fix_values 1715 2011-07-08 13:25:40Z adriana 
;
_cod_database_code 2013525

loop_
_symmetry_equiv_pos_as_xyz
'x, y, z'
'-x, -y, z+1/2'
'-x, y, z'
'x, -y, z+1/2'

loop_
_atom_site_label
_atom_site_fract_x
_atom_site_fract_y
_atom_site_fract_z
_atom_site_U_iso_or_equiv
_atom_site_adp_type
_atom_site_calc_flag
_atom_site_refinement_flags
_atom_site_occupancy
_atom_site_disorder_assembly
_atom_site_disorder_group
_atom_site_type_symbol
Cs1 0.0000 0.73578(12) 0.73304(8) 0.0435(4) Uani d S 1 . . Cs
Cs2 -0.5000 0.7927(15) 0.8695(9) 0.076(2) Uani d SP 0.15 . . Cs
S1 0.0000 0.3338(5) 0.9399(3) 0.0342(6) Uani d S 1 . . S
S2 0.5000 0.2659(4) 0.6459(2) 0.0323(7) Uani d S 1 . . S
O11 0.0000 0.6152(18) 0.9503(6) 0.052(2) Uani d S 1 . . O
O12 -0.105(4) 0.2508(16) 0.8594(11) 0.044(3) Uani d P 0.50 . . O
O13 -0.292(3) 0.2743(19) 0.9397(11) 0.045(3) Uani d P 0.50 . . O
O14 -0.122(2) 0.806(2) 0.5115(9) 0.041(3) Uani d P 0.50 . . O
O21 0.5000 0.5347(16) 0.6273(6) 0.063(3) Uani d S 1 . . O
O22 -0.412(3) 1.222(2) 0.7254(14) 0.046(3) Uani d P 0.50 . . O
O23 -0.3666(18) 1.1020(19) 0.5844(9) 0.048(2) Uani d P 0.50 . . O
O24 -0.206(4) 1.2204(19) 0.6371(13) 0.045(3) Uani d P 0.50 . . O
Li1 0.0000 0.146(3) 0.5411(12) 0.036(3) Uani d S 1 . . Li
Li2 -0.5000 1.168(6) 0.8464(14) 0.025(4) Uani d SP 0.65 . . Li
Li3 -0.5000 0.889(9) 0.631(2) 0.025(4) Uani d SP 0.40 . . Li
Li4 -0.5000 0.786(4) 0.924(2) 0.036(3) Uani d SP 0.80 . . Li

loop_
_atom_site_aniso_label
_atom_site_aniso_U_11
_atom_site_aniso_U_22
_atom_site_aniso_U_33
_atom_site_aniso_U_12
_atom_site_aniso_U_13
_atom_site_aniso_U_23
Cs1 0.0462(5) 0.0380(5) 0.0463(5) 0.000 0.000 0.0003(4)
Cs2 0.078(6) 0.058(4) 0.092(8) 0.000 0.000 0.001(4)
S1 0.0343(11) 0.0330(13) 0.0355(11) 0.000 0.000 0.0007(10)
S2 0.0358(15) 0.0280(13) 0.0332(15) 0.000 0.000 -0.0006(9)
O11 0.065(5) 0.051(5) 0.041(4) 0.000 0.000 0.001(4)
O12 0.049(8) 0.049(8) 0.035(6) -0.019(4) -0.022(6) 0.006(4)
O13 0.030(6) 0.047(6) 0.057(8) -0.004(4) 0.007(6) 0.001(5)
O14 0.028(5) 0.028(4) 0.068(7) -0.002(4) -0.013(5) -0.012(5)
O21 0.112(8) 0.034(4) 0.043(4) 0.000 0.000 0.016(4)
O22 0.055(6) 0.063(6) 0.022(7) -0.006(4) -0.001(6) 0.001(5)
O23 0.045(5) 0.045(5) 0.053(5) 0.006(4) 0.027(6) -0.004(6)
O24 0.032(7) 0.035(5) 0.067(9) 0.006(5) -0.012(6) -0.008(5)
Li1 0.041(7) 0.021(6) 0.046(8) 0.000 0.000 0.004(5)
Li2 0.031(9) 0.025(12) 0.018(9) 0.000 0.000 -0.009(7)
Li3 0.031(9) 0.025(12) 0.018(9) 0.000 0.000 -0.009(7)
Li4 0.041(7) 0.021(6) 0.046(8) 0.000 0.000 0.004(5)

loop_
_atom_type_symbol
_atom_type_description
_atom_type_scat_dispersion_real
_atom_type_scat_dispersion_imag
_atom_type_scat_source
Cs Cs -0.3680 2.1192 'International Tables Vol C Tables 4.2.6.8 and 6.1.1.4'
Li Li -0.0003 0.0001 'International Tables Vol C Tables 4.2.6.8 and 6.1.1.4'
S S 0.1246 0.1234 'International Tables Vol C Tables 4.2.6.8 and 6.1.1.4'
O O 0.0106 0.0060 'International Tables Vol C Tables 4.2.6.8 and 6.1.1.4'

loop_
_geom_angle_atom_site_label_1
_geom_angle_atom_site_label_2
_geom_angle_atom_site_label_3
_geom_angle
O24 Cs1 O21 105.5(4)
Li3 Cs1 O21 116.4(6)
O21 Cs1 O22 136.9(4)
O24 Cs1 O12 150.4(6)
Li3 Cs1 O12 112.9(8)
O21 Cs1 O12 101.5(4)
O22 Cs1 O12 121.0(5)
Li4 Cs2 Li2 102.9(19)
Li4 Cs2 O11 63.6(6)
Li2 Cs2 O11 112.6(4)
Li4 Cs2 O13 66.8(16)
Li2 Cs2 O13 157.1(6)
Li4 Cs2 O22 137.4(17)
O11 Cs2 O22 113.9(4)
O13 Cs2 O22 144.0(5)
O12 S1 O11 113.2(5)
O11 S1 O13 101.8(4)
O12 S1 Cs2 70.8(6)
O13 S1 Cs1 96.2(6)
S1 O11 Cs2 105.0(3)
S1 O11 Cs1 93.8(4)
S1 O12 O13 58.9(9)
S1 O12 Cs1 104.8(5)
O13 O12 Cs1 122.1(7)
S1 O12 Cs2 85.8(7)
O13 O12 Cs2 63.9(7)
Cs1 O12 Cs2 59.5(3)
S1 O13 Cs2 98.8(5)
O12 O13 Cs2 88.6(8)
S2 O21 Cs1 102.1(3)
O24 O22 Li2 155.3(13)
Li2 O22 Li3 118.5(15)
O24 O22 Cs2 130.7(8)
Li3 O22 Cs2 85.5(11)
O24 O22 Cs1 69.6(6)
Li2 O22 Cs1 89.9(9)
O24 O23 Li3 108.1(18)
O23 O24 O22 98.5(15)
O22 O24 Li3 69.6(11)
O23 O24 Cs1 98.0(7)
O22 O24 Cs1 78.8(8)
Li3 O24 Cs1 68.1(9)
Cs2 Li2 O22 108.4(12)
O22 Li2 Li4 128.9(15)
Li4 Li2 Cs1 75.6(8)
O23 Li3 O22 71.5(17)
O23 Li3 Cs1 94.8(6)
O24 Li3 Cs1 69.0(5)
O22 Li3 Cs1 72.3(8)
Li2 Li4 Cs1 69.5(9)

loop_
_geom_bond_atom_site_label_1
_geom_bond_atom_site_label_2
_geom_bond_site_symmetry_2
_geom_bond_distance
_geom_bond_publ_flag
Cs1 O24 . 3.138(14) ?
Cs1 Li3 . 3.12(2) ?
Cs1 O21 . 3.221(6) ?
Cs1 O22 . 3.285(15) ?
Cs1 O12 . 3.285(13) ?
Cs2 Li4 . 0.87(3) ?
Cs2 Li2 . 1.99(3) ?
Cs2 O11 . 2.990(8) ?
Cs2 O13 . 3.116(15) ?
Cs2 O22 . 3.25(2) ?
S1 O12 . 1.461(15) ?
S1 O11 . 1.479(10) ?
S1 O13 . 1.509(15) ?
S2 O21 . 1.435(8) ?
O12 O13 . 1.60(2) ?
O22 O24 . 1.76(3) ?
O22 Li2 . 2.01(3) ?
O22 Li3 . 2.35(4) ?
O23 O24 . 1.33(2) ?
O23 Li3 . 1.50(4) ?
O24 Li3 . 2.29(4) ?
Li2 Li4 . 2.35(4) ?
